data_7208234
loop_
_publ_author_name
'Li, Chao'
'Jiao, Cheng-Qi'
'Sun, Zhen-Gang'
'Chen, Kai'
'Wang, Cheng-Lin'
'Zhu, Yan-Yu'
'Zhu, Jiang'
'Zhao, Yan'
'Zheng, Ming-Jing'
'Sun, Shou-Hui'
'Chu, Wei'
'Tian, Hui'

_publ_section_title
;
 Synthesis, structures and surface photovoltage properties of four novel
 metal phosphonates with a 3D supramolecular structure
;
_journal_issue 17
_journal_name_full CrystEngComm
_journal_page_first 5479
_journal_paper_doi 10.1039/c2ce25249j
_journal_volume 14
_journal_year 2012
_chemical_formula_sum 'C8 H11 N O10 P2 Zn1.5'
_chemical_formula_weight 441.17
_chemical_name_systematic
;
?
;
_space_group_IT_number 2
_symmetry_cell_setting triclinic
_symmetry_space_group_name_Hall '-P 1'
_symmetry_space_group_name_H-M 'P -1'
_atom_sites_solution_hydrogens geom
_atom_sites_solution_primary direct
_atom_sites_solution_secondary difmap
_audit_creation_method SHELXL-97
_cell_angle_alpha 100.371(2)
_cell_angle_beta 108.901(2)
_cell_angle_gamma 110.549(2)
_cell_formula_units_Z 2
_cell_length_a 8.9851(11)
_cell_length_b 9.0670(11)
_cell_length_c 9.880(2)
_cell_measurement_reflns_used 1429
_cell_measurement_temperature 295(2)
_cell_measurement_theta_max 28.00
_cell_measurement_theta_min 2.31
_cell_volume 672.71(18)
_computing_cell_refinement 'Bruker SMART'
_computing_data_collection 'Bruker SMART'
_computing_data_reduction 'Bruker SHELXTL'
_computing_molecular_graphics 'Bruker SHELXTL'
_computing_publication_material 'Bruker SHELXTL'
_computing_structure_refinement 'SHELXL-97 (Sheldrick, 1997)'
_computing_structure_solution 'SHELXS-97 (Sheldrick, 1990)'
_diffrn_ambient_temperature 295(2)
_diffrn_measured_fraction_theta_full 0.973
_diffrn_measured_fraction_theta_max 0.973
_diffrn_measurement_device_type 'Smart Apex II CCD'
_diffrn_measurement_method 'omega scans'
_diffrn_radiation_monochromator graphite
_diffrn_radiation_source 'fine-focus sealed tube'
_diffrn_radiation_type MoK\a
_diffrn_radiation_wavelength 0.71073
_diffrn_reflns_av_R_equivalents 0.0168
_diffrn_reflns_av_sigmaI/netI 0.0402
_diffrn_reflns_limit_h_max 11
_diffrn_reflns_limit_h_min -9
_diffrn_reflns_limit_k_max 9
_diffrn_reflns_limit_k_min -11
_diffrn_reflns_limit_l_max 12
_diffrn_reflns_limit_l_min -12
_diffrn_reflns_number 3822
_diffrn_reflns_theta_full 26.50
_diffrn_reflns_theta_max 26.50
_diffrn_reflns_theta_min 2.31
_diffrn_standards_decay_% 0
_diffrn_standards_interval_count 0
_diffrn_standards_interval_time 0
_diffrn_standards_number 0
_exptl_absorpt_coefficient_mu 2.989
_exptl_absorpt_correction_T_max 0.8723
_exptl_absorpt_correction_T_min 0.7874
_exptl_absorpt_correction_type empirical
_exptl_absorpt_process_details sadabs
_exptl_crystal_colour colourless
_exptl_crystal_density_diffrn 2.178
_exptl_crystal_density_method 'not measured'
_exptl_crystal_description block
_exptl_crystal_F_000 442
_exptl_crystal_size_max 0.08
_exptl_crystal_size_mid 0.07
_exptl_crystal_size_min 0.05
_refine_diff_density_max 0.691
_refine_diff_density_min -1.381
_refine_diff_density_rms 0.132
_refine_ls_extinction_method none
_refine_ls_goodness_of_fit_ref 1.076
_refine_ls_hydrogen_treatment constr
_refine_ls_matrix_type full
_refine_ls_number_parameters 205
_refine_ls_number_reflns 2720
_refine_ls_number_restraints 0
_refine_ls_restrained_S_all 1.076
_refine_ls_R_factor_all 0.0519
_refine_ls_R_factor_gt 0.0417
_refine_ls_shift/su_max 0.009
_refine_ls_shift/su_mean 0.001
_refine_ls_structure_factor_coef Fsqd
_refine_ls_weighting_details 'calc w=1/[\s^2^(Fo^2^)+(0.0641P)^2^+1.2382P] where P=(Fo^2^+2Fc^2^)/3'
_refine_ls_weighting_scheme calc
_refine_ls_wR_factor_gt 0.1144
_refine_ls_wR_factor_ref 0.1212
_reflns_number_gt 2257
_reflns_number_total 2720
_reflns_threshold_expression >2sigma(I)
_cod_data_source_file c2ce25249j.txt
_cod_data_source_block szg173
_cod_depositor_comments
;
The following automatic conversions were performed:

'_symmetry_cell_setting' value 'Triclinic' changed to 'triclinic'
according to /home/saulius/struct/CIF-dictionaries/cif_core.dic
dictionary named 'cif_core.dic' version 2.4.1 from 2010-06-29.

Automatic conversion script
Id: cif_fix_values 1891 2012-01-12 08:04:46Z andrius 
;
_cod_original_sg_symbol_H-M 'P-1 '
_cod_original_formula_sum 'C8 H11 N O10 P2 Zn1.50'
_cod_database_code 7208234

loop_
_symmetry_equiv_pos_as_xyz
'x, y, z'
'-x, -y, -z'

loop_
_atom_site_label
_atom_site_type_symbol
_atom_site_fract_x
_atom_site_fract_y
_atom_site_fract_z
_atom_site_U_iso_or_equiv
_atom_site_adp_type
_atom_site_occupancy
_atom_site_symmetry_multiplicity
_atom_site_calc_flag
_atom_site_refinement_flags
Zn1 Zn 1.25993(7) 1.23449(6) 0.52454(6) 0.01888(17) Uani 1 1 d .
Zn2 Zn 1.0000 1.0000 0.0000 0.0275(2) Uani 1 2 d S
P1 P 1.27652(14) 0.96371(14) 0.30230(12) 0.0164(3) Uani 1 1 d .
P2 P 0.91274(14) 0.89221(14) 0.26365(12) 0.0147(3) Uani 1 1 d .
O1 O 1.3940(4) 0.8754(4) 0.2874(4) 0.0248(7) Uani 1 1 d .
H1A H 1.4648 0.8893 0.3754 0.037 Uiso 1 1 d R
O2 O 1.2261(4) 1.0209(4) 0.1691(4) 0.0226(7) Uani 1 1 d .
O3 O 1.3724(4) 1.1011(4) 0.4567(3) 0.0204(7) Uani 1 1 d .
O4 O 1.0052(4) 1.0708(4) 0.3745(3) 0.0183(7) Uani 1 1 d .
O5 O 0.7574(4) 0.7798(4) 0.2885(3) 0.0188(7) Uani 1 1 d .
O6 O 0.8501(4) 0.8804(4) 0.0990(3) 0.0205(7) Uani 1 1 d .
O7 O 1.1199(4) 0.7807(4) 0.4461(4) 0.0225(7) Uani 1 1 d .
H7A H 1.0795 0.8281 0.4973 0.034 Uiso 1 1 d R
O8 O 1.2716(4) 1.3926(4) 0.4045(4) 0.0264(8) Uani 1 1 d .
O9 O 1.4674(5) 1.5636(4) 0.3414(4) 0.0287(8) Uani 1 1 d .
O10 O 1.0160(5) 1.2309(4) 0.1224(4) 0.0309(8) Uani 1 1 d .
H10B H 0.9208 1.2130 0.1315 0.037 Uiso 1 1 d R
H10A H 1.1009 1.2719 0.2097 0.046 Uiso 1 1 d R
N1 N 0.5488(5) 0.3231(5) -0.0031(5) 0.0305(10) Uani 1 1 d .
H1B H 0.4555 0.2885 -0.0918 0.037 Uiso 1 1 d R
C1 C 1.0767(6) 0.8085(6) 0.3016(5) 0.0174(9) Uani 1 1 d .
C2 C 1.0171(6) 0.6409(5) 0.1806(5) 0.0202(9) Uani 1 1 d .
H2A H 1.1068 0.6037 0.2097 0.024 Uiso 1 1 d R
H2B H 1.0064 0.6599 0.0861 0.024 Uiso 1 1 d R
C3 C 0.8468(6) 0.5032(6) 0.1547(5) 0.0200(9) Uani 1 1 d .
C4 C 0.8303(7) 0.4267(6) 0.2625(6) 0.0281(11) Uani 1 1 d .
H4A H 0.9300 0.4621 0.3567 0.034 Uiso 1 1 d R
C5 C 0.6709(7) 0.2999(7) 0.2354(6) 0.0363(13) Uani 1 1 d .
H5B H 0.6595 0.2493 0.3111 0.044 Uiso 1 1 d R
C6 C 0.5302(7) 0.2485(7) 0.0993(7) 0.0372(13) Uani 1 1 d .
H6A H 0.4194 0.1598 0.0776 0.045 Uiso 1 1 d R
C7 C 0.6999(6) 0.4459(6) 0.0193(5) 0.0251(10) Uani 1 1 d .
H7B H 0.7069 0.4952 -0.0580 0.030 Uiso 1 1 d R
C8 C 1.4250(6) 1.4882(5) 0.4256(5) 0.0204(10) Uani 1 1 d .

loop_
_atom_site_aniso_label
_atom_site_aniso_U_11
_atom_site_aniso_U_22
_atom_site_aniso_U_33
_atom_site_aniso_U_23
_atom_site_aniso_U_13
_atom_site_aniso_U_12
Zn1 0.0188(3) 0.0194(3) 0.0165(3) 0.0070(2) 0.0083(2) 0.0050(2)
Zn2 0.0264(4) 0.0339(5) 0.0235(4) 0.0135(4) 0.0112(4) 0.0123(4)
P1 0.0122(5) 0.0195(6) 0.0136(5) 0.0049(4) 0.0035(4) 0.0050(4)
P2 0.0127(5) 0.0176(6) 0.0118(5) 0.0057(4) 0.0049(4) 0.0045(4)
O1 0.0195(17) 0.0346(19) 0.0201(16) 0.0062(14) 0.0058(14) 0.0153(14)
O2 0.0147(16) 0.0318(18) 0.0186(16) 0.0154(14) 0.0038(13) 0.0070(13)
O3 0.0149(15) 0.0215(16) 0.0153(15) 0.0019(13) -0.0006(13) 0.0063(13)
O4 0.0175(16) 0.0177(15) 0.0169(15) 0.0050(13) 0.0070(13) 0.0054(12)
O5 0.0150(15) 0.0229(16) 0.0152(15) 0.0067(13) 0.0069(13) 0.0041(12)
O6 0.0152(15) 0.0300(18) 0.0154(15) 0.0117(13) 0.0071(13) 0.0062(13)
O7 0.0264(18) 0.0292(18) 0.0178(16) 0.0122(14) 0.0109(14) 0.0148(14)
O8 0.0176(16) 0.0229(17) 0.0278(18) 0.0097(14) 0.0058(14) 0.0001(13)
O9 0.0311(19) 0.0232(18) 0.0197(16) 0.0096(14) 0.0071(15) 0.0009(14)
O10 0.032(2) 0.035(2) 0.0193(17) 0.0061(15) 0.0044(15) 0.0145(16)
N1 0.021(2) 0.031(2) 0.027(2) 0.0069(19) 0.0015(18) 0.0064(18)
C1 0.015(2) 0.022(2) 0.015(2) 0.0070(18) 0.0050(18) 0.0076(17)
C2 0.022(2) 0.018(2) 0.017(2) 0.0041(18) 0.0076(19) 0.0070(18)
C3 0.018(2) 0.020(2) 0.019(2) 0.0031(18) 0.0078(19) 0.0074(18)
C4 0.026(3) 0.025(3) 0.022(2) 0.008(2) 0.004(2) 0.005(2)
C5 0.030(3) 0.038(3) 0.038(3) 0.020(3) 0.014(3) 0.008(2)
C6 0.022(3) 0.032(3) 0.046(3) 0.012(3) 0.011(2) 0.003(2)
C7 0.026(3) 0.021(2) 0.022(2) 0.0046(19) 0.007(2) 0.009(2)
C8 0.025(2) 0.015(2) 0.015(2) 0.0038(17) 0.005(2) 0.0061(18)

loop_
_atom_type_symbol
_atom_type_description
_atom_type_scat_dispersion_real
_atom_type_scat_dispersion_imag
_atom_type_scat_source
C C 0.0033 0.0016 'International Tables Vol C Tables 4.2.6.8 and 6.1.1.4'
H H 0.0000 0.0000 'International Tables Vol C Tables 4.2.6.8 and 6.1.1.4'
N N 0.0061 0.0033 'International Tables Vol C Tables 4.2.6.8 and 6.1.1.4'
O O 0.0106 0.0060 'International Tables Vol C Tables 4.2.6.8 and 6.1.1.4'
P P 0.1023 0.0942 'International Tables Vol C Tables 4.2.6.8 and 6.1.1.4'
Zn Zn 0.2839 1.4301 'International Tables Vol C Tables 4.2.6.8 and 6.1.1.4'

loop_
_geom_angle_atom_site_label_1
_geom_angle_atom_site_label_2
_geom_angle_atom_site_label_3
_geom_angle
_geom_angle_site_symmetry_1
_geom_angle_site_symmetry_3
O5 Zn1 O3 113.29(14) 2_776 .
O5 Zn1 O8 139.15(14) 2_776 .
O3 Zn1 O8 104.04(14) . .
O5 Zn1 O4 98.98(12) 2_776 .
O3 Zn1 O4 96.77(12) . .
O8 Zn1 O4 92.30(13) . .
O5 Zn1 O9 89.15(13) 2_776 2_886
O3 Zn1 O9 85.18(13) . 2_886
O8 Zn1 O9 77.74(13) . 2_886
O4 Zn1 O9 170.02(12) . 2_886
O6 Zn2 O6 180.000(1) 2_775 .
O6 Zn2 O2 89.10(12) 2_775 .
O6 Zn2 O2 90.90(12) . .
O6 Zn2 O2 90.90(12) 2_775 2_775
O6 Zn2 O2 89.10(12) . 2_775
O2 Zn2 O2 180.000(1) . 2_775
O6 Zn2 O10 91.49(14) 2_775 .
O6 Zn2 O10 88.51(14) . .
O2 Zn2 O10 94.30(13) . .
O2 Zn2 O10 85.70(13) 2_775 .
O6 Zn2 O10 88.51(14) 2_775 2_775
O6 Zn2 O10 91.49(14) . 2_775
O2 Zn2 O10 85.70(13) . 2_775
O2 Zn2 O10 94.30(13) 2_775 2_775
O10 Zn2 O10 180.0 . 2_775
O2 P1 O3 115.08(19) . .
O2 P1 O1 109.2(2) . .
O3 P1 O1 108.60(18) . .
O2 P1 C1 109.10(19) . .
O3 P1 C1 106.95(19) . .
O1 P1 C1 107.6(2) . .
O6 P2 O4 114.02(18) . .
O6 P2 O5 108.69(17) . .
O4 P2 O5 112.31(18) . .
O6 P2 C1 107.16(19) . .
O4 P2 C1 106.31(19) . .
O5 P2 C1 108.05(19) . .
P1 O1 H1A 109.2 . .
P1 O2 Zn2 139.10(19) . .
P1 O3 Zn1 121.07(18) . .
P2 O4 Zn1 135.7(2) . .
P2 O5 Zn1 129.32(18) . 2_776
P2 O6 Zn2 126.08(18) . .
C1 O7 H7A 109.0 . .
C8 O8 Zn1 114.7(3) . .
C8 O9 Zn1 108.1(3) . 2_886
Zn2 O10 H10B 109.7 . .
Zn2 O10 H10A 109.4 . .
H10B O10 H10A 109.8 . .
C6 N1 C7 123.2(5) . .
C6 N1 H1B 118.5 . .
C7 N1 H1B 118.3 . .
O7 C1 C2 106.6(3) . .
O7 C1 P1 109.1(3) . .
C2 C1 P1 108.1(3) . .
O7 C1 P2 112.3(3) . .
C2 C1 P2 113.4(3) . .
P1 C1 P2 107.3(2) . .
C3 C2 C1 115.4(4) . .
C3 C2 H2A 108.4 . .
C1 C2 H2A 108.5 . .
C3 C2 H2B 108.3 . .
C1 C2 H2B 108.4 . .
H2A C2 H2B 107.5 . .
C4 C3 C7 117.6(4) . .
C4 C3 C2 122.0(4) . .
C7 C3 C2 120.4(4) . .
C3 C4 C5 120.6(5) . .
C3 C4 H4A 119.6 . .
C5 C4 H4A 119.7 . .
C6 C5 C4 119.1(5) . .
C6 C5 H5B 120.5 . .
C4 C5 H5B 120.3 . .
N1 C6 C5 119.3(5) . .
N1 C6 H6A 120.3 . .
C5 C6 H6A 120.4 . .
N1 C7 C3 120.1(5) . .
N1 C7 H7B 120.1 . .
C3 C7 H7B 119.8 . .
O9 C8 O8 127.1(4) . .
O9 C8 C8 117.2(5) . 2_886
O8 C8 C8 115.6(5) . 2_886

loop_
_geom_bond_atom_site_label_1
_geom_bond_atom_site_label_2
_geom_bond_distance
_geom_bond_site_symmetry_2
Zn1 O5 1.926(3) 2_776
Zn1 O3 1.985(3) .
Zn1 O8 2.015(3) .
Zn1 O4 2.065(3) .
Zn1 O9 2.233(3) 2_886
Zn2 O6 2.039(3) 2_775
Zn2 O6 2.039(3) .
Zn2 O2 2.090(3) .
Zn2 O2 2.090(3) 2_775
Zn2 O10 2.152(4) .
Zn2 O10 2.152(4) 2_775
P1 O2 1.494(3) .
P1 O3 1.527(3) .
P1 O1 1.559(3) .
P1 C1 1.849(4) .
P2 O6 1.509(3) .
P2 O4 1.530(3) .
P2 O5 1.537(3) .
P2 C1 1.849(5) .
O1 H1A 0.8500 .
O5 Zn1 1.926(3) 2_776
O7 C1 1.446(5) .
O7 H7A 0.8501 .
O8 C8 1.266(6) .
O9 C8 1.238(6) .
O9 Zn1 2.233(3) 2_886
O10 H10B 0.8500 .
O10 H10A 0.8500 .
N1 C6 1.335(7) .
N1 C7 1.337(6) .
N1 H1B 0.9000 .
C1 C2 1.545(6) .
C2 C3 1.501(6) .
C2 H2A 0.9600 .
C2 H2B 0.9600 .
C3 C4 1.391(7) .
C3 C7 1.388(7) .
C4 C5 1.389(7) .
C4 H4A 0.9600 .
C5 C6 1.373(8) .
C5 H5B 0.9600 .
C6 H6A 0.9600 .
C7 H7B 0.9600 .
C8 C8 1.557(9) 2_886
